data_7000437
loop_
_publ_author_name
'Wang, Mei'
'Ma, Chengbing'
'Wen, Huimin'
'Chen, Changneng'

_publ_section_title
;
 Synthesis and characterization of a series of manganese phosphonate
 complexes with various valences and nuclearity
;
_journal_issue 6
_journal_name_full 'Dalton Transactions'
_journal_page_first 994
_journal_page_last 1003
_journal_paper_doi 10.1039/b814794a
_journal_year 2009
_chemical_formula_sum 'C80 H190 Mn20 N0 Na4 O97 P12'
_chemical_formula_weight 4266.72
_chemical_name_systematic
;
?
;
_space_group_IT_number 15
_symmetry_cell_setting monoclinic
_symmetry_space_group_name_Hall '-C 2yc'
_symmetry_space_group_name_H-M 'C 1 2/c 1'
_atom_sites_solution_hydrogens geom
_atom_sites_solution_primary direct
_atom_sites_solution_secondary difmap
_audit_creation_method SHELXL-97
_cell_angle_alpha 90.00
_cell_angle_beta 105.886(3)
_cell_angle_gamma 90.00
_cell_formula_units_Z 4
_cell_length_a 32.7675(14)
_cell_length_b 23.7759(8)
_cell_length_c 29.1312(14)
_cell_measurement_reflns_used 23631
_cell_measurement_temperature 293(2)
_cell_measurement_theta_max 27.49
_cell_measurement_theta_min 2.12
_cell_volume 21828.7(16)
_computing_cell_refinement 'Siemens SMART & SAINT'
_computing_data_collection 'Siemens SMART'
_computing_data_reduction 'Siemens XPREP'
_computing_molecular_graphics 'Bruker SHELXTL'
_computing_publication_material 'Bruker SHELXTL'
_computing_structure_refinement 'Siemens SHELXTL'
_computing_structure_solution 'Siemens SHELXTL'
_diffrn_ambient_temperature 293(2)
_diffrn_measured_fraction_theta_full 0.994
_diffrn_measured_fraction_theta_max 0.994
_diffrn_measurement_device_type 'Bruker P4'
_diffrn_measurement_method '\w scans'
_diffrn_radiation_monochromator graphite
_diffrn_radiation_source 'fine-focus sealed tube'
_diffrn_radiation_type MoK\a
_diffrn_radiation_wavelength 0.71073
_diffrn_reflns_av_R_equivalents 0.0562
_diffrn_reflns_av_sigmaI/netI 0.0479
_diffrn_reflns_limit_h_max 42
_diffrn_reflns_limit_h_min -42
_diffrn_reflns_limit_k_max 30
_diffrn_reflns_limit_k_min -16
_diffrn_reflns_limit_l_max 37
_diffrn_reflns_limit_l_min -37
_diffrn_reflns_number 79567
_diffrn_reflns_theta_full 27.49
_diffrn_reflns_theta_max 27.49
_diffrn_reflns_theta_min 2.12
_diffrn_standards_decay_% 0
_diffrn_standards_interval_count 0
_diffrn_standards_interval_time .
_diffrn_standards_number 0
_exptl_absorpt_coefficient_mu 1.282
_exptl_absorpt_correction_T_max .5276
_exptl_absorpt_correction_T_min .4352
_exptl_absorpt_correction_type empirical
_exptl_absorpt_process_details 'SADABS (Sheldrick, 1996)'
_exptl_crystal_colour brown
_exptl_crystal_density_diffrn 1.298
_exptl_crystal_density_method 'not measured'
_exptl_crystal_description prism
_exptl_crystal_F_000 8680
_exptl_crystal_size_max .75
_exptl_crystal_size_mid .55
_exptl_crystal_size_min .50
_refine_diff_density_max 1.360
_refine_diff_density_min -0.605
_refine_diff_density_rms 0.089
_refine_ls_extinction_method none
_refine_ls_goodness_of_fit_ref 1.071
_refine_ls_hydrogen_treatment constr
_refine_ls_matrix_type full
_refine_ls_number_parameters 964
_refine_ls_number_reflns 24884
_refine_ls_number_restraints 0
_refine_ls_restrained_S_all 1.071
_refine_ls_R_factor_gt 0.0506
_refine_ls_shift/su_max 0.001
_refine_ls_shift/su_mean 0.000
_refine_ls_structure_factor_coef Fsqd
_refine_ls_weighting_details 'calc w=1/[\s^2^(Fo^2^)+(0.0934P)^2^+0.0000P] where P=(Fo^2^+2Fc^2^)/3'
_refine_ls_weighting_scheme calc
_refine_ls_wR_factor_gt 0.1492
_refine_ls_wR_factor_ref 0.1600
_reflns_number_gt 19079
_reflns_number_total 24884
_reflns_threshold_expression >2sigma(I)
_cod_data_source_file b814794a.txt
_cod_data_source_block compound-1
_cod_depositor_comments
;
The following automatic conversions were performed:
'_symmetry_cell_setting' value 'Monoclinic' changed to 'monoclinic'
according to '/home/saulius/struct/CIF-dictionaries/cif_core.dic'
dictionary named 'cif_core.dic' version 2.4.1 from 2010-06-29.

Automatic conversion script
Id: cif_fix_enum 1527 2010-12-29 10:47:43Z saulius 
;
_cod_original_sg_symbol_H-M C2/c
_cod_database_code 7000437
_refine_ls_r_factor_ref 0.0611

loop_
_symmetry_equiv_pos_as_xyz
'x, y, z'
'-x, y, -z+1/2'
'x+1/2, y+1/2, z'
'-x+1/2, y+1/2, -z+1/2'
'-x, -y, -z'
'x, -y, z-1/2'
'-x+1/2, -y+1/2, -z'
'x+1/2, -y+1/2, z-1/2'

loop_
_atom_site_label
_atom_site_type_symbol
_atom_site_fract_x
_atom_site_fract_y
_atom_site_fract_z
_atom_site_U_iso_or_equiv
_atom_site_adp_type
_atom_site_occupancy
_atom_site_symmetry_multiplicity
_atom_site_calc_flag
_atom_site_refinement_flags
_atom_site_disorder_assembly
_atom_site_disorder_group
Mn1 Mn -0.061300(14) 0.15123(2) 0.626844(15) 0.03491(11) Uani 1 1 d . . .
Mn2 Mn -0.058997(14) 0.26839(2) 0.625712(16) 0.03525(11) Uani 1 1 d . . .
Mn3 Mn 0.005527(14) 0.19312(2) 0.565301(15) 0.03620(11) Uani 1 1 d . . .
Mn4 Mn 0.101589(13) 0.14144(2) 0.633229(15) 0.03433(11) Uani 1 1 d . . .
Mn5 Mn 0.190137(14) 0.19950(2) 0.619511(16) 0.03884(12) Uani 1 1 d . . .
Mn6 Mn 0.099408(14) 0.26061(2) 0.622752(16) 0.03545(11) Uani 1 1 d . . .
Mn7 Mn 0.242306(14) 0.22211(2) 0.726047(17) 0.04074(12) Uani 1 1 d . . .
Mn8 Mn 0.176316(14) 0.16153(2) 0.780211(15) 0.03487(11) Uani 1 1 d . . .
Mn9 Mn 0.170494(14) 0.28102(2) 0.772823(16) 0.03583(11) Uani 1 1 d . . .
Mn10 Mn 0.157453(14) 0.22691(2) 0.878452(15) 0.03462(11) Uani 1 1 d . . .
P1 P -0.14503(2) 0.09961(3) 0.64199(3) 0.03579(17) Uani 1 1 d . . .
P2 P 0.01253(3) 0.32064(4) 0.58564(3) 0.03985(18) Uani 1 1 d . . .
P3 P 0.01620(2) 0.07951(3) 0.61702(3) 0.03555(17) Uani 1 1 d . . .
P4 P 0.12299(3) 0.34101(3) 0.83669(3) 0.03716(17) Uani 1 1 d . . .
P5 P 0.19196(2) 0.09794(4) 0.69112(3) 0.03762(17) Uani 1 1 d . . .
P6 P 0.18449(2) 0.32390(4) 0.67582(3) 0.03807(17) Uani 1 1 d . . .
O1 O -0.02574(6) 0.20721(9) 0.61754(7) 0.0370(4) Uani 1 1 d . . .
O2 O 0.06148(6) 0.19931(9) 0.61220(7) 0.0359(4) Uani 1 1 d . . .
O3 O 0.13914(6) 0.20200(9) 0.63445(7) 0.0364(4) Uani 1 1 d . . .
O4 O 0.15917(6) 0.22270(9) 0.81193(7) 0.0360(4) Uani 1 1 d . . .
O5 O 0.19500(6) 0.22055(9) 0.74836(7) 0.0367(4) Uani 1 1 d . . .
O6 O -0.09207(6) 0.21239(9) 0.64009(7) 0.0365(4) Uani 1 1 d . . .
O7 O 0.23086(8) 0.23586(13) 0.89883(9) 0.0548(6) Uani 1 1 d . . .
O8 O -0.14944(7) 0.10298(9) 0.69303(7) 0.0409(5) Uani 1 1 d . . .
O9 O -0.16807(7) 0.14863(10) 0.61170(7) 0.0398(5) Uani 1 1 d . . .
O10 O -0.09812(7) 0.09565(9) 0.64406(8) 0.0413(5) Uani 1 1 d . . .
O11 O -0.01886(7) 0.32439(10) 0.61564(8) 0.0427(5) Uani 1 1 d . . .
O12 O 0.00421(7) 0.27138(10) 0.55090(8) 0.0429(5) Uani 1 1 d . . .
O13 O 0.05804(7) 0.31854(10) 0.61873(8) 0.0423(5) Uani 1 1 d . . .
O14 O -0.01558(7) 0.09471(10) 0.64466(7) 0.0405(5) Uani 1 1 d . . .
O15 O 0.00899(6) 0.11404(10) 0.57099(7) 0.0403(5) Uani 1 1 d . . .
O16 O 0.06219(6) 0.08781(10) 0.64726(7) 0.0396(5) Uani 1 1 d . . .
O17 O 0.15507(7) 0.30647(10) 0.87379(7) 0.0397(5) Uani 1 1 d . . .
O18 O 0.13180(7) 0.33473(9) 0.78781(7) 0.0403(5) Uani 1 1 d . . .
O19 O 0.07765(7) 0.32439(10) 0.83473(8) 0.0416(5) Uani 1 1 d . . .
O20 O 0.14689(7) 0.08865(10) 0.66014(8) 0.0428(5) Uani 1 1 d . . .
O21 O 0.21255(6) 0.15044(10) 0.67489(7) 0.0402(5) Uani 1 1 d . . .
O22 O 0.19324(7) 0.10317(10) 0.74359(8) 0.0428(5) Uani 1 1 d . . .
O23 O 0.17991(7) 0.33330(10) 0.72592(8) 0.0435(5) Uani 1 1 d . . .
O24 O 0.14151(7) 0.31939(10) 0.63940(8) 0.0420(5) Uani 1 1 d . . .
O25 O 0.21169(7) 0.27113(10) 0.67359(8) 0.0399(5) Uani 1 1 d . . .
O26 O -0.10117(7) 0.28457(11) 0.55804(8) 0.0498(6) Uani 1 1 d . . .
O27 O -0.16110(7) 0.23548(11) 0.55316(8) 0.0476(6) Uani 1 1 d . . .
O28 O -0.04736(7) 0.18183(12) 0.51378(8) 0.0520(6) Uani 1 1 d . . .
O29 O -0.08593(7) 0.13297(11) 0.55329(8) 0.0491(6) Uani 1 1 d . . .
O30 O 0.10484(7) 0.11514(12) 0.56355(8) 0.0502(6) Uani 1 1 d . . .
O31 O 0.17352(7) 0.13128(12) 0.57022(8) 0.0520(6) Uani 1 1 d . . .
O32 O 0.10450(7) 0.26469(12) 0.54897(8) 0.0506(6) Uani 1 1 d . . .
O33 O 0.17502(7) 0.25049(12) 0.56542(8) 0.0517(6) Uani 1 1 d . . .
O34 O 0.10885(7) 0.16553(10) 0.71921(8) 0.0426(5) Uani 1 1 d . . .
O35 O 0.10247(7) 0.25716(10) 0.70728(8) 0.0446(5) Uani 1 1 d . . .
O36 O 0.24122(7) 0.15763(12) 0.82854(8) 0.0509(6) Uani 1 1 d . . .
O37 O 0.27655(7) 0.17068(12) 0.77310(9) 0.0537(6) Uani 1 1 d . . .
O38 O 0.28638(7) 0.21749(12) 0.69217(9) 0.0525(6) Uani 1 1 d . . .
O39 O 0.24904(7) 0.20371(12) 0.61551(8) 0.0511(6) Uani 1 1 d . . .
O40 O 0.23097(7) 0.30442(12) 0.82079(8) 0.0507(6) Uani 1 1 d . . .
O41 O 0.27300(8) 0.28821(12) 0.77288(9) 0.0553(6) Uani 1 1 d . . .
O42 O 0.04161(8) 0.18271(14) 0.50718(9) 0.0615(7) Uani 1 1 d . . .
O43 O 0.04493(12) 0.04351(15) 0.76933(11) 0.0829(9) Uani 1 1 d . . .
O44 O 0.01574(11) 0.37613(17) 0.70892(13) 0.0906(10) Uani 1 1 d . . .
O45 O 0.11298(15) -0.0360(3) 0.73242(18) 0.159(2) Uani 1 1 d . . .
O46 O 0.09345(17) 0.4542(3) 0.69605(19) 0.1412(19) Uani 1 1 d . . .
O47 O -0.2538(2) 0.3353(3) 0.5127(3) 0.136(2) Uiso 0.70 1 d P . .
O47' O -0.2280(5) 0.3794(7) 0.4969(6) 0.125(5) Uiso 0.30 1 d P . .
O48 O 0.0550(4) -0.0687(6) 0.7691(5) 0.167(4) Uiso 0.50 1 d P . .
O49 O 0.0278(3) 0.4898(5) 0.7020(4) 0.138(3) Uiso 0.50 1 d P . .
O50 O -0.0359(4) 0.2481(7) 0.4234(5) 0.184(5) Uiso 0.50 1 d P . .
C1 C -0.17091(12) 0.03602(16) 0.61464(13) 0.0515(8) Uani 1 1 d . . .
C2 C -0.21696(14) 0.0364(2) 0.61647(19) 0.0797(14) Uani 1 1 d . . .
H2A H -0.2308 0.0027 0.6020 0.120 Uiso 1 1 calc R . .
H2B H -0.2312 0.0686 0.5995 0.120 Uiso 1 1 calc R . .
H2C H -0.2178 0.0382 0.6491 0.120 Uiso 1 1 calc R . .
C3 C -0.14711(18) -0.01488(18) 0.6407(2) 0.0882(16) Uani 1 1 d . . .
H3A H -0.1608 -0.0487 0.6263 0.132 Uiso 1 1 calc R . .
H3B H -0.1472 -0.0137 0.6737 0.132 Uiso 1 1 calc R . .
H3C H -0.1184 -0.0143 0.6386 0.132 Uiso 1 1 calc R . .
C4 C -0.16950(15) 0.0355(2) 0.56267(15) 0.0737(13) Uani 1 1 d . . .
H4A H -0.1831 0.0022 0.5473 0.110 Uiso 1 1 calc R . .
H4B H -0.1405 0.0361 0.5615 0.110 Uiso 1 1 calc R . .
H4C H -0.1840 0.0681 0.5466 0.110 Uiso 1 1 calc R . .
C5 C 0.00728(13) 0.38484(18) 0.55012(15) 0.0587(10) Uani 1 1 d . . .
C6 C 0.04099(19) 0.3842(3) 0.5224(2) 0.103(2) Uani 1 1 d . . .
H6A H 0.0385 0.4177 0.5035 0.154 Uiso 1 1 calc R . .
H6B H 0.0368 0.3519 0.5019 0.154 Uiso 1 1 calc R . .
H6C H 0.0687 0.3826 0.5445 0.154 Uiso 1 1 calc R . .
C7 C -0.03752(16) 0.3846(2) 0.5144(2) 0.0927(17) Uani 1 1 d . . .
H7B H -0.0412 0.4181 0.4953 0.139 Uiso 1 1 calc R . .
H7C H -0.0586 0.3836 0.5317 0.139 Uiso 1 1 calc R . .
H7D H -0.0405 0.3522 0.4942 0.139 Uiso 1 1 calc R . .
C8 C 0.0125(2) 0.4353(2) 0.5817(2) 0.0945(17) Uani 1 1 d . . .
H8A H 0.0095 0.4688 0.5627 0.142 Uiso 1 1 calc R . .
H8B H 0.0402 0.4347 0.6041 0.142 Uiso 1 1 calc R . .
H8C H -0.0087 0.4349 0.5988 0.142 Uiso 1 1 calc R . .
C9 C 0.00922(11) 0.00639(15) 0.59955(12) 0.0478(8) Uani 1 1 d . . .
C10 C 0.01330(19) -0.03009(19) 0.64459(18) 0.0854(15) Uani 1 1 d . . .
H10A H 0.0098 -0.0690 0.6356 0.128 Uiso 1 1 calc R . .
H10B H -0.0082 -0.0193 0.6596 0.128 Uiso 1 1 calc R . .
H10C H 0.0408 -0.0245 0.6665 0.128 Uiso 1 1 calc R . .
C11 C -0.03458(16) -0.0018(2) 0.56524(19) 0.0854(15) Uani 1 1 d . . .
H11A H -0.0383 -0.0407 0.5560 0.128 Uiso 1 1 calc R . .
H11B H -0.0373 0.0211 0.5374 0.128 Uiso 1 1 calc R . .
H11C H -0.0558 0.0089 0.5806 0.128 Uiso 1 1 calc R . .
C12 C 0.04344(19) -0.0109(2) 0.5761(2) 0.0965(19) Uani 1 1 d . . .
H12A H 0.0398 -0.0497 0.5670 0.145 Uiso 1 1 calc R . .
H12B H 0.0709 -0.0056 0.5982 0.145 Uiso 1 1 calc R . .
H12C H 0.0412 0.0119 0.5483 0.145 Uiso 1 1 calc R . .
C13 C 0.13136(12) 0.41454(16) 0.85448(14) 0.0532(9) Uani 1 1 d . . .
C14 C 0.17586(17) 0.4309(2) 0.8546(3) 0.106(2) Uani 1 1 d . . .
H14A H 0.1807 0.4696 0.8639 0.159 Uiso 1 1 calc R . .
H14B H 0.1793 0.4260 0.8232 0.159 Uiso 1 1 calc R . .
H14C H 0.1958 0.4075 0.8767 0.159 Uiso 1 1 calc R . .
C15 C 0.12481(19) 0.4203(2) 0.90455(18) 0.0872(16) Uani 1 1 d . . .
H15A H 0.1289 0.4588 0.9147 0.131 Uiso 1 1 calc R . .
H15B H 0.1449 0.3969 0.9265 0.131 Uiso 1 1 calc R . .
H15C H 0.0965 0.4088 0.9037 0.131 Uiso 1 1 calc R . .
C16 C 0.0988(2) 0.45043(19) 0.8196(2) 0.0976(18) Uani 1 1 d . . .
H16A H 0.1030 0.4892 0.8289 0.146 Uiso 1 1 calc R . .
H16B H 0.0708 0.4389 0.8199 0.146 Uiso 1 1 calc R . .
H16C H 0.1021 0.4459 0.7881 0.146 Uiso 1 1 calc R . .
C17 C 0.22379(12) 0.03702(17) 0.68546(13) 0.0539(9) Uani 1 1 d . . .
C18 C 0.2215(2) 0.0255(3) 0.63417(18) 0.119(3) Uani 1 1 d . . .
H18A H 0.2387 -0.0066 0.6322 0.179 Uiso 1 1 calc R . .
H18B H 0.2317 0.0576 0.6207 0.179 Uiso 1 1 calc R . .
H18C H 0.1926 0.0180 0.6168 0.179 Uiso 1 1 calc R . .
C19 C 0.26924(15) 0.0464(3) 0.7149(3) 0.112(2) Uani 1 1 d . . .
H19A H 0.2862 0.0144 0.7117 0.168 Uiso 1 1 calc R . .
H19B H 0.2700 0.0511 0.7478 0.168 Uiso 1 1 calc R . .
H19C H 0.2803 0.0795 0.7038 0.168 Uiso 1 1 calc R . .
C20 C 0.2055(2) -0.0143(2) 0.7036(3) 0.123(3) Uani 1 1 d . . .
H20A H 0.2220 -0.0468 0.7008 0.184 Uiso 1 1 calc R . .
H20B H 0.1767 -0.0198 0.6850 0.184 Uiso 1 1 calc R . .
H20C H 0.2063 -0.0088 0.7365 0.184 Uiso 1 1 calc R . .
C21 C 0.21114(19) 0.3774(2) 0.60709(17) 0.0926(18) Uani 1 1 d . . .
H21A H 0.2254 0.4088 0.5977 0.139 Uiso 1 1 calc R . .
H21B H 0.1824 0.3760 0.5875 0.139 Uiso 1 1 calc R . .
H21C H 0.2254 0.3432 0.6033 0.139 Uiso 1 1 calc R . .
C22 C 0.25739(14) 0.3852(2) 0.6901(2) 0.0859(16) Uani 1 1 d . . .
H22A H 0.2717 0.4169 0.6813 0.129 Uiso 1 1 calc R . .
H22B H 0.2714 0.3512 0.6852 0.129 Uiso 1 1 calc R . .
H22C H 0.2579 0.3882 0.7231 0.129 Uiso 1 1 calc R . .
C23 C 0.18871(18) 0.43811(19) 0.6661(2) 0.0842(15) Uani 1 1 d . . .
H23A H 0.2032 0.4698 0.6574 0.126 Uiso 1 1 calc R . .
H23B H 0.1886 0.4415 0.6989 0.126 Uiso 1 1 calc R . .
H23C H 0.1600 0.4371 0.6462 0.126 Uiso 1 1 calc R . .
C24 C 0.21146(11) 0.38407(16) 0.65937(13) 0.0503(8) Uani 1 1 d . . .
C25 C -0.13608(11) 0.26471(17) 0.53545(11) 0.0471(8) Uani 1 1 d . . .
C26 C -0.15065(15) 0.2754(3) 0.48280(14) 0.0807(16) Uani 1 1 d . . .
H26A H -0.1293 0.2628 0.4682 0.121 Uiso 1 1 calc R . .
H26B H -0.1554 0.3150 0.4772 0.121 Uiso 1 1 calc R . .
H26C H -0.1766 0.2553 0.4693 0.121 Uiso 1 1 calc R . .
C27 C -0.07845(11) 0.14976(17) 0.51642(11) 0.0487(8) Uani 1 1 d . . .
C28 C -0.10784(14) 0.1304(3) 0.46905(14) 0.0789(14) Uani 1 1 d . . .
H28A H -0.1367 0.1316 0.4707 0.118 Uiso 1 1 calc R . .
H28B H -0.1007 0.0926 0.4626 0.118 Uiso 1 1 calc R . .
H28C H -0.1046 0.1548 0.4440 0.118 Uiso 1 1 calc R . .
C29 C 0.13902(11) 0.10791(18) 0.55218(12) 0.0521(9) Uani 1 1 d . . .
C30 C 0.13784(16) 0.0654(3) 0.5131(2) 0.102(2) Uani 1 1 d . . .
H30A H 0.1609 0.0394 0.5236 0.153 Uiso 1 1 calc R . .
H30B H 0.1405 0.0846 0.4850 0.153 Uiso 1 1 calc R . .
H30C H 0.1114 0.0454 0.5057 0.153 Uiso 1 1 calc R . .
C31 C 0.13859(12) 0.26659(17) 0.53848(12) 0.0504(8) Uani 1 1 d . . .
C32 C 0.13894(18) 0.2904(3) 0.49149(19) 0.104(2) Uani 1 1 d . . .
H32A H 0.1110 0.3032 0.4751 0.156 Uiso 1 1 calc R . .
H32B H 0.1477 0.2620 0.4728 0.156 Uiso 1 1 calc R . .
H32C H 0.1583 0.3215 0.4962 0.156 Uiso 1 1 calc R . .
C33 C 0.08912(9) 0.21145(14) 0.71924(10) 0.0363(6) Uani 1 1 d . . .
C34 C 0.04896(12) 0.21095(17) 0.73352(16) 0.0582(10) Uani 1 1 d . . .
H34A H 0.0406 0.2489 0.7377 0.087 Uiso 1 1 calc R . .
H34B H 0.0532 0.1907 0.7630 0.087 Uiso 1 1 calc R . .
H34C H 0.0272 0.1929 0.7091 0.087 Uiso 1 1 calc R . .
C35 C 0.28315(12) 0.21075(18) 0.64853(13) 0.0550(9) Uani 1 1 d . . .
C36 C 0.32275(15) 0.2106(3) 0.6328(2) 0.127(3) Uani 1 1 d . . .
H36A H 0.3158 0.2046 0.5989 0.191 Uiso 1 1 calc R . .
H36B H 0.3411 0.1811 0.6489 0.191 Uiso 1 1 calc R . .
H36C H 0.3369 0.2462 0.6404 0.191 Uiso 1 1 calc R . .
C37 C 0.27322(11) 0.15417(18) 0.81436(13) 0.0535(9) Uani 1 1 d . . .
C38 C 0.31226(16) 0.1274(3) 0.8464(2) 0.108(2) Uani 1 1 d . . .
H38A H 0.3041 0.0993 0.8658 0.162 Uiso 1 1 calc R . .
H38B H 0.3291 0.1557 0.8665 0.162 Uiso 1 1 calc R . .
H38C H 0.3285 0.1102 0.8273 0.162 Uiso 1 1 calc R . .
C39 C 0.26615(11) 0.30562(16) 0.81079(13) 0.0489(8) Uani 1 1 d . . .
C40 C 0.30381(14) 0.3289(3) 0.84830(18) 0.0821(15) Uani 1 1 d . . .
H40A H 0.3281 0.3298 0.8359 0.123 Uiso 1 1 calc R . .
H40B H 0.3098 0.3053 0.8761 0.123 Uiso 1 1 calc R . .
H40C H 0.2975 0.3663 0.8567 0.123 Uiso 1 1 calc R . .
Na1 Na 0.10106(6) 0.06797(7) 0.73003(6) 0.0698(4) Uani 1 1 d . . .
Na2 Na 0.08899(7) 0.35379(8) 0.70466(6) 0.0752(5) Uani 1 1 d . . .

loop_
_atom_site_aniso_label
_atom_site_aniso_U_11
_atom_site_aniso_U_22
_atom_site_aniso_U_33
_atom_site_aniso_U_23
_atom_site_aniso_U_13
_atom_site_aniso_U_12
Mn1 0.0300(2) 0.0411(2) 0.0362(2) -0.00051(18) 0.01337(18) -0.00022(18)
Mn2 0.0293(2) 0.0414(3) 0.0375(2) 0.00243(18) 0.01327(18) 0.00141(18)
Mn3 0.0312(2) 0.0487(3) 0.0294(2) 0.00171(19) 0.00946(17) -0.00073(19)
Mn4 0.0280(2) 0.0400(2) 0.0363(2) -0.00166(18) 0.01111(17) 0.00044(18)
Mn5 0.0302(2) 0.0546(3) 0.0353(2) -0.0024(2) 0.01514(18) -0.0014(2)
Mn6 0.0293(2) 0.0412(3) 0.0382(2) 0.00096(19) 0.01297(18) -0.00194(18)
Mn7 0.0284(2) 0.0585(3) 0.0383(2) -0.0007(2) 0.01411(19) -0.0007(2)
Mn8 0.0322(2) 0.0422(3) 0.0329(2) 0.00006(18) 0.01340(17) 0.00118(19)
Mn9 0.0335(2) 0.0426(3) 0.0348(2) -0.00030(18) 0.01511(18) -0.00198(19)
Mn10 0.0294(2) 0.0460(3) 0.0288(2) -0.00120(18) 0.00847(17) -0.00018(19)
P1 0.0346(4) 0.0399(4) 0.0354(3) -0.0060(3) 0.0140(3) -0.0057(3)
P2 0.0355(4) 0.0432(4) 0.0438(4) 0.0118(3) 0.0159(3) 0.0031(3)
P3 0.0303(4) 0.0404(4) 0.0366(4) -0.0052(3) 0.0102(3) -0.0014(3)
P4 0.0392(4) 0.0380(4) 0.0380(4) -0.0044(3) 0.0170(3) -0.0040(3)
P5 0.0322(4) 0.0436(4) 0.0394(4) -0.0027(3) 0.0139(3) 0.0064(3)
P6 0.0354(4) 0.0434(4) 0.0393(4) -0.0002(3) 0.0168(3) -0.0070(3)
O1 0.0312(10) 0.0418(11) 0.0411(10) 0.0017(9) 0.0154(9) 0.0022(9)
O2 0.0264(10) 0.0413(11) 0.0406(10) 0.0007(9) 0.0100(8) -0.0014(8)
O3 0.0310(10) 0.0436(12) 0.0382(10) -0.0007(9) 0.0154(8) -0.0022(9)
O4 0.0339(10) 0.0426(11) 0.0337(10) -0.0015(8) 0.0130(8) -0.0025(9)
O5 0.0316(10) 0.0434(12) 0.0389(10) 0.0001(9) 0.0160(9) -0.0013(9)
O6 0.0312(10) 0.0410(11) 0.0389(10) 0.0009(9) 0.0125(8) 0.0023(9)
O7 0.0396(12) 0.0785(18) 0.0447(12) -0.0042(12) 0.0091(10) -0.0045(12)
O8 0.0451(12) 0.0433(12) 0.0383(10) -0.0022(9) 0.0179(9) -0.0034(10)
O9 0.0366(11) 0.0478(12) 0.0357(10) -0.0030(9) 0.0108(9) -0.0003(10)
O10 0.0362(11) 0.0420(12) 0.0499(12) 0.0003(10) 0.0187(9) -0.0037(9)
O11 0.0389(11) 0.0428(12) 0.0515(12) 0.0048(10) 0.0208(10) 0.0024(10)
O12 0.0425(12) 0.0514(13) 0.0365(10) 0.0069(9) 0.0137(9) 0.0024(10)
O13 0.0337(11) 0.0422(12) 0.0516(12) 0.0021(10) 0.0127(9) 0.0002(9)
O14 0.0371(11) 0.0447(12) 0.0428(11) 0.0020(9) 0.0162(9) 0.0042(9)
O15 0.0357(11) 0.0499(13) 0.0343(10) -0.0024(9) 0.0079(8) -0.0006(10)
O16 0.0311(10) 0.0460(12) 0.0414(11) -0.0003(9) 0.0094(9) -0.0031(9)
O17 0.0385(11) 0.0441(12) 0.0373(10) -0.0052(9) 0.0119(9) -0.0034(9)
O18 0.0480(12) 0.0415(12) 0.0367(10) -0.0012(9) 0.0204(9) 0.0007(10)
O19 0.0375(11) 0.0453(12) 0.0448(11) 0.0020(10) 0.0157(9) -0.0027(10)
O20 0.0324(10) 0.0457(12) 0.0509(12) -0.0054(10) 0.0125(9) 0.0040(9)
O21 0.0324(10) 0.0514(13) 0.0401(10) -0.0019(10) 0.0158(9) 0.0024(9)
O22 0.0414(11) 0.0504(13) 0.0399(11) 0.0012(10) 0.0167(9) 0.0089(10)
O23 0.0469(12) 0.0463(13) 0.0437(11) 0.0024(10) 0.0231(10) -0.0074(10)
O24 0.0360(11) 0.0450(12) 0.0462(11) 0.0041(10) 0.0129(9) -0.0062(10)
O25 0.0336(11) 0.0493(13) 0.0398(11) 0.0000(9) 0.0151(9) -0.0046(9)
O26 0.0418(13) 0.0692(17) 0.0386(11) 0.0105(11) 0.0113(10) 0.0033(11)
O27 0.0409(12) 0.0680(16) 0.0339(10) 0.0032(10) 0.0101(9) -0.0002(11)
O28 0.0428(13) 0.0732(17) 0.0376(11) 0.0041(11) 0.0070(10) 0.0009(12)
O29 0.0406(12) 0.0670(16) 0.0396(11) -0.0069(11) 0.0109(9) -0.0062(11)
O30 0.0401(12) 0.0702(16) 0.0422(11) -0.0131(11) 0.0146(10) 0.0005(12)
O31 0.0442(13) 0.0693(17) 0.0466(12) -0.0146(12) 0.0192(10) -0.0031(12)
O32 0.0407(12) 0.0754(17) 0.0378(11) 0.0052(11) 0.0140(10) -0.0028(12)
O33 0.0426(13) 0.0705(17) 0.0475(12) 0.0033(12) 0.0218(11) -0.0043(12)
O34 0.0410(12) 0.0444(12) 0.0438(11) -0.0010(10) 0.0142(9) -0.0007(10)
O35 0.0463(13) 0.0410(12) 0.0497(12) 0.0014(10) 0.0184(10) -0.0016(10)
O36 0.0376(12) 0.0731(17) 0.0430(12) 0.0030(11) 0.0127(10) 0.0094(11)
O37 0.0340(11) 0.0784(18) 0.0499(13) -0.0001(13) 0.0137(10) 0.0042(12)
O38 0.0307(11) 0.0795(18) 0.0504(13) -0.0033(12) 0.0161(10) -0.0019(11)
O39 0.0351(12) 0.0813(18) 0.0425(12) -0.0036(12) 0.0202(10) -0.0033(11)
O40 0.0403(12) 0.0688(16) 0.0419(11) -0.0048(11) 0.0097(10) -0.0115(12)
O41 0.0414(13) 0.0718(18) 0.0560(14) -0.0054(13) 0.0186(11) -0.0125(12)
O42 0.0510(14) 0.088(2) 0.0471(13) -0.0033(13) 0.0160(11) -0.0032(14)
O43 0.106(3) 0.079(2) 0.0626(17) -0.0074(16) 0.0215(17) -0.016(2)
O44 0.088(2) 0.093(3) 0.085(2) -0.015(2) 0.0130(19) -0.003(2)
O45 0.100(3) 0.259(8) 0.103(3) -0.039(4) 0.002(3) 0.004(4)
O46 0.144(4) 0.170(5) 0.115(4) 0.014(3) 0.045(3) -0.032(4)
C1 0.0519(19) 0.051(2) 0.0528(19) -0.0110(16) 0.0156(16) -0.0122(17)
C2 0.065(3) 0.083(3) 0.097(3) -0.033(3) 0.031(3) -0.037(2)
C3 0.104(4) 0.038(2) 0.109(4) -0.011(2) 0.006(3) -0.010(2)
C4 0.082(3) 0.087(3) 0.057(2) -0.031(2) 0.027(2) -0.022(3)
C5 0.058(2) 0.055(2) 0.069(2) 0.0250(19) 0.0271(19) 0.0102(18)
C6 0.109(4) 0.103(4) 0.119(4) 0.058(4) 0.072(4) 0.020(3)
C7 0.081(3) 0.097(4) 0.090(3) 0.051(3) 0.005(3) 0.024(3)
C8 0.129(5) 0.049(2) 0.106(4) 0.029(3) 0.033(4) 0.005(3)
C9 0.0499(19) 0.0445(18) 0.0508(18) -0.0121(15) 0.0169(15) -0.0036(15)
C10 0.126(4) 0.050(2) 0.073(3) 0.004(2) 0.015(3) -0.011(3)
C11 0.074(3) 0.074(3) 0.092(3) -0.020(3) -0.005(3) -0.023(3)
C12 0.107(4) 0.070(3) 0.133(5) -0.043(3) 0.068(4) -0.003(3)
C13 0.060(2) 0.0457(19) 0.059(2) -0.0107(16) 0.0248(18) -0.0049(17)
C14 0.089(4) 0.080(4) 0.168(6) -0.042(4) 0.067(4) -0.051(3)
C15 0.130(4) 0.069(3) 0.076(3) -0.035(3) 0.051(3) -0.021(3)
C16 0.136(5) 0.041(2) 0.098(4) -0.006(2) 0.002(3) 0.015(3)
C17 0.051(2) 0.055(2) 0.057(2) -0.0026(17) 0.0168(16) 0.0228(17)
C18 0.163(6) 0.127(5) 0.067(3) -0.007(3) 0.030(3) 0.100(5)
C19 0.054(3) 0.113(5) 0.152(6) -0.040(4) -0.002(3) 0.041(3)
C20 0.151(6) 0.062(3) 0.189(7) 0.028(4) 0.102(6) 0.043(4)
C21 0.125(4) 0.098(4) 0.064(3) -0.002(3) 0.043(3) -0.058(4)
C22 0.055(2) 0.085(3) 0.107(4) 0.020(3) 0.003(2) -0.037(2)
C23 0.098(4) 0.051(2) 0.120(4) 0.012(3) 0.058(3) -0.010(2)
C24 0.0512(19) 0.0489(19) 0.0552(19) -0.0010(16) 0.0222(16) -0.0188(16)
C25 0.0399(17) 0.066(2) 0.0349(15) 0.0065(15) 0.0094(13) 0.0127(16)
C26 0.063(3) 0.138(5) 0.0379(19) 0.018(2) 0.0067(18) -0.008(3)
C27 0.0407(17) 0.066(2) 0.0378(15) -0.0011(15) 0.0084(13) 0.0062(16)
C28 0.059(2) 0.125(4) 0.047(2) -0.015(2) 0.0032(18) -0.006(3)
C29 0.0472(19) 0.068(2) 0.0419(16) -0.0154(16) 0.0142(15) -0.0004(18)
C30 0.073(3) 0.142(5) 0.096(4) -0.080(4) 0.031(3) -0.016(3)
C31 0.050(2) 0.066(2) 0.0412(16) 0.0054(16) 0.0217(15) -0.0006(17)
C32 0.083(3) 0.172(6) 0.070(3) 0.058(4) 0.042(3) 0.018(4)
C33 0.0322(15) 0.0480(18) 0.0287(13) -0.0050(12) 0.0082(11) -0.0032(13)
C34 0.047(2) 0.064(2) 0.073(2) 0.000(2) 0.0315(19) -0.0004(18)
C35 0.0401(18) 0.083(3) 0.0514(19) 0.0006(18) 0.0286(16) 0.0033(18)
C36 0.041(2) 0.277(11) 0.076(3) -0.014(4) 0.037(2) -0.016(4)
C37 0.0355(17) 0.069(2) 0.0520(19) 0.0019(17) 0.0048(15) 0.0053(16)
C38 0.058(3) 0.179(7) 0.083(3) 0.046(4) 0.012(3) 0.042(4)
C39 0.0379(17) 0.059(2) 0.0484(18) 0.0031(16) 0.0091(14) -0.0102(15)
C40 0.056(2) 0.112(4) 0.074(3) -0.023(3) 0.009(2) -0.034(3)
Na1 0.0826(11) 0.0603(10) 0.0571(9) 0.0090(8) 0.0031(8) -0.0168(9)
Na2 0.0940(13) 0.0619(10) 0.0649(10) -0.0035(8) 0.0135(9) 0.0173(9)

loop_
_atom_type_symbol
_atom_type_description
_atom_type_scat_dispersion_real
_atom_type_scat_dispersion_imag
_atom_type_scat_source
C C 0.0033 0.0016 'International Tables Vol C Tables 4.2.6.8 and 6.1.1.4'
H H 0.0000 0.0000 'International Tables Vol C Tables 4.2.6.8 and 6.1.1.4'
N N 0.0061 0.0033 'International Tables Vol C Tables 4.2.6.8 and 6.1.1.4'
O O 0.0106 0.0060 'International Tables Vol C Tables 4.2.6.8 and 6.1.1.4'
Na Na 0.0362 0.0249 'International Tables Vol C Tables 4.2.6.8 and 6.1.1.4'
P P 0.1023 0.0942 'International Tables Vol C Tables 4.2.6.8 and 6.1.1.4'
Mn Mn 0.3368 0.7283 'International Tables Vol C Tables 4.2.6.8 and 6.1.1.4'

loop_
_geom_angle_atom_site_label_1
_geom_angle_atom_site_label_2
_geom_angle_atom_site_label_3
_geom_angle
_geom_angle_site_symmetry_1
_geom_angle_site_symmetry_3
_geom_angle_publ_flag
O1 Mn1 O6 82.33(9) . . ?
O1 Mn1 O10 173.33(9) . . ?
O6 Mn1 O10 93.88(9) . . ?
O1 Mn1 O14 93.76(9) . . ?
O6 Mn1 O14 152.77(9) . . ?
O10 Mn1 O14 87.10(9) . . ?
O1 Mn1 O29 94.63(9) . . ?
O6 Mn1 O29 106.90(10) . . ?
O10 Mn1 O29 91.72(9) . . ?
O14 Mn1 O29 100.26(9) . . ?
O1 Mn1 Mn2 41.74(6) . . ?
O6 Mn1 Mn2 40.77(6) . . ?
O10 Mn1 Mn2 134.64(7) . . ?
O14 Mn1 Mn2 131.50(7) . . ?
O29 Mn1 Mn2 101.36(8) . . ?
O6 Mn2 O1 82.30(9) . . ?
O6 Mn2 O11 173.90(10) . . ?
O1 Mn2 O11 94.09(9) . . ?
O6 Mn2 O19 93.42(9) . 2_556 ?
O1 Mn2 O19 152.48(10) . 2_556 ?
O11 Mn2 O19 87.51(9) . 2_556 ?
O6 Mn2 O26 93.95(10) . . ?
O1 Mn2 O26 106.15(10) . . ?
O11 Mn2 O26 91.78(10) . . ?
O19 Mn2 O26 101.25(10) 2_556 . ?
O6 Mn2 Mn1 41.67(6) . . ?
O1 Mn2 Mn1 40.82(6) . . ?
O11 Mn2 Mn1 134.91(7) . . ?
O19 Mn2 Mn1 131.04(7) 2_556 . ?
O26 Mn2 Mn1 100.39(8) . . ?
O15 Mn3 O12 171.49(9) . . ?
O15 Mn3 O2 89.51(9) . . ?
O12 Mn3 O2 92.32(9) . . ?
O15 Mn3 O28 87.16(11) . . ?
O12 Mn3 O28 90.18(11) . . ?
O2 Mn3 O28 173.49(10) . . ?
O15 Mn3 O1 97.22(9) . . ?
O12 Mn3 O1 91.02(9) . . ?
O2 Mn3 O1 91.82(8) . . ?
O28 Mn3 O1 94.15(9) . . ?
O15 Mn3 O42 85.86(10) . . ?
O12 Mn3 O42 85.94(10) . . ?
O2 Mn3 O42 87.18(9) . . ?
O28 Mn3 O42 87.00(9) . . ?
O1 Mn3 O42 176.76(10) . . ?
O2 Mn4 O3 80.94(9) . . ?
O2 Mn4 O16 95.93(9) . . ?
O3 Mn4 O16 165.26(9) . . ?
O2 Mn4 O20 173.03(10) . . ?
O3 Mn4 O20 93.63(10) . . ?
O16 Mn4 O20 88.23(9) . . ?
O2 Mn4 O30 96.64(9) . . ?
O3 Mn4 O30 92.24(9) . . ?
O16 Mn4 O30 102.44(9) . . ?
O20 Mn4 O30 87.89(10) . . ?
O2 Mn4 O34 91.42(8) . . ?
O3 Mn4 O34 85.65(8) . . ?
O16 Mn4 O34 80.01(8) . . ?
O20 Mn4 O34 83.77(8) . . ?
O30 Mn4 O34 171.24(8) . . ?
O2 Mn4 Mn6 40.94(6) . . ?
O3 Mn4 Mn6 40.59(7) . . ?
O16 Mn4 Mn6 132.77(7) . . ?
O20 Mn4 Mn6 132.96(7) . . ?
O30 Mn4 Mn6 101.19(8) . . ?
O34 Mn4 Mn6 82.71(6) . . ?
O2 Mn4 Na1 119.63(7) . . ?
O3 Mn4 Na1 122.69(7) . . ?
O16 Mn4 Na1 46.81(7) . . ?
O20 Mn4 Na1 59.83(7) . . ?
O30 Mn4 Na1 131.33(8) . . ?
O34 Mn4 Na1 45.22(6) . . ?
Mn6 Mn4 Na1 127.47(4) . . ?
O3 Mn5 O33 97.20(10) . . ?
O3 Mn5 O21 89.11(9) . . ?
O33 Mn5 O21 173.09(9) . . ?
O3 Mn5 O39 169.03(10) . . ?
O33 Mn5 O39 87.51(10) . . ?
O21 Mn5 O39 85.79(10) . . ?
O3 Mn5 O31 95.89(9) . . ?
O33 Mn5 O31 88.11(11) . . ?
O21 Mn5 O31 94.04(10) . . ?
O39 Mn5 O31 94.16(10) . . ?
O3 Mn5 O25 86.70(8) . . ?
O33 Mn5 O25 93.20(10) . . ?
O21 Mn5 O25 84.34(9) . . ?
O39 Mn5 O25 83.13(9) . . ?
O31 Mn5 O25 176.93(9) . . ?
O3 Mn5 Mn7 92.55(7) . . ?
O33 Mn5 Mn7 129.90(8) . . ?
O21 Mn5 Mn7 46.55(7) . . ?
O39 Mn5 Mn7 76.90(7) . . ?
O31 Mn5 Mn7 139.57(8) . . ?
O25 Mn5 Mn7 38.38(6) . . ?
O3 Mn6 O2 81.31(9) . . ?
O3 Mn6 O13 172.71(9) . . ?
O2 Mn6 O13 97.01(9) . . ?
O3 Mn6 O24 94.56(9) . . ?
O2 Mn6 O24 174.10(10) . . ?
O13 Mn6 O24 86.55(10) . . ?
O3 Mn6 O32 88.61(9) . . ?
O2 Mn6 O32 95.61(9) . . ?
O13 Mn6 O32 98.63(10) . . ?
O24 Mn6 O32 88.48(10) . . ?
O3 Mn6 O35 87.53(8) . . ?
O2 Mn6 O35 88.95(8) . . ?
O13 Mn6 O35 85.34(9) . . ?
O24 Mn6 O35 86.65(9) . . ?
O32 Mn6 O35 173.52(9) . . ?
O3 Mn6 Mn4 40.96(6) . . ?
O2 Mn6 Mn4 40.94(6) . . ?
O13 Mn6 Mn4 135.98(7) . . ?
O24 Mn6 Mn4 134.27(7) . . ?
O32 Mn6 Mn4 98.17(8) . . ?
O35 Mn6 Mn4 82.27(6) . . ?
O3 Mn6 Na2 124.41(7) . . ?
O2 Mn6 Na2 115.93(7) . . ?
O13 Mn6 Na2 50.01(8) . . ?
O24 Mn6 Na2 63.01(8) . . ?
O32 Mn6 Na2 135.83(8) . . ?
O35 Mn6 Na2 44.37(6) . . ?
Mn4 Mn6 Na2 125.98(4) . . ?
O5 Mn7 O37 96.76(10) . . ?
O5 Mn7 O38 169.93(10) . . ?
O37 Mn7 O38 87.55(10) . . ?
O5 Mn7 O25 89.22(9) . . ?
O37 Mn7 O25 173.31(10) . . ?
O38 Mn7 O25 86.07(10) . . ?
O5 Mn7 O41 94.81(9) . . ?
O37 Mn7 O41 86.14(11) . . ?
O38 Mn7 O41 94.56(10) . . ?
O25 Mn7 O41 96.36(10) . . ?
O5 Mn7 O21 88.00(8) . . ?
O37 Mn7 O21 92.94(10) . . ?
O38 Mn7 O21 82.67(9) . . ?
O25 Mn7 O21 84.25(9) . . ?
O41 Mn7 O21 177.12(9) . . ?
O5 Mn7 Mn5 93.56(7) . . ?
O37 Mn7 Mn5 129.69(8) . . ?
O38 Mn7 Mn5 76.75(7) . . ?
O25 Mn7 Mn5 46.50(7) . . ?
O41 Mn7 Mn5 141.76(8) . . ?
O21 Mn7 Mn5 38.34(6) . . ?
O5 Mn8 O4 81.20(9) . . ?
O5 Mn8 O22 94.75(9) . . ?
O4 Mn8 O22 175.42(9) . . ?
O5 Mn8 O8 172.01(9) . 2_556 ?
O4 Mn8 O8 97.39(9) . 2_556 ?
O22 Mn8 O8 86.33(10) . 2_556 ?
O5 Mn8 O36 87.65(10) . . ?
O4 Mn8 O36 94.82(9) . . ?
O22 Mn8 O36 87.11(10) . . ?
O8 Mn8 O36 100.32(10) 2_556 . ?
O5 Mn8 O34 87.92(8) . . ?
O4 Mn8 O34 89.70(8) . . ?
O22 Mn8 O34 88.01(9) . . ?
O8 Mn8 O34 84.20(9) 2_556 . ?
O36 Mn8 O34 173.12(8) . . ?
O5 Mn8 Mn9 40.64(6) . . ?
O4 Mn8 Mn9 41.17(6) . . ?
O22 Mn8 Mn9 134.50(7) . . ?
O8 Mn8 Mn9 136.33(7) 2_556 . ?
O36 Mn8 Mn9 97.06(8) . . ?
O34 Mn8 Mn9 82.94(6) . . ?
O5 Mn8 Na1 125.65(7) . . ?
O4 Mn8 Na1 116.31(7) . . ?
O22 Mn8 Na1 64.38(8) . . ?
O8 Mn8 Na1 48.02(7) 2_556 . ?
O36 Mn8 Na1 135.79(8) . . ?
O34 Mn8 Na1 44.94(6) . . ?
Mn9 Mn8 Na1 127.11(4) . . ?
O5 Mn9 O4 80.93(9) . . ?
O5 Mn9 O18 165.07(10) . . ?
O4 Mn9 O18 95.70(9) . . ?
O5 Mn9 O23 93.24(9) . . ?
O4 Mn9 O23 172.25(10) . . ?
O18 Mn9 O23 88.64(9) . . ?
O5 Mn9 O40 91.76(10) . . ?
O4 Mn9 O40 95.48(9) . . ?
O18 Mn9 O40 103.06(10) . . ?
O23 Mn9 O40 89.77(10) . . ?
O5 Mn9 O35 85.59(8) . . ?
O4 Mn9 O35 90.71(8) . . ?
O18 Mn9 O35 79.89(9) . . ?
O23 Mn9 O35 83.72(9) . . ?
O40 Mn9 O35 172.82(8) . . ?
O5 Mn9 Mn8 40.52(6) . . ?
O4 Mn9 Mn8 41.02(6) . . ?
O18 Mn9 Mn8 132.53(7) . . ?
O23 Mn9 Mn8 132.34(7) . . ?
O40 Mn9 Mn8 100.20(8) . . ?
O35 Mn9 Mn8 82.11(6) . . ?
O5 Mn9 Na2 121.71(7) . . ?
O4 Mn9 Na2 118.69(8) . . ?
O18 Mn9 Na2 47.53(7) . . ?
O23 Mn9 Na2 60.22(8) . . ?
O40 Mn9 Na2 133.87(8) . . ?
O35 Mn9 Na2 44.22(6) . . ?
Mn8 Mn9 Na2 125.93(4) . . ?
O17 Mn10 O9 171.77(10) . 2_556 ?
O17 Mn10 O4 89.53(9) . . ?
O9 Mn10 O4 92.62(9) 2_556 . ?
O17 Mn10 O27 87.66(10) . 2_556 ?
O9 Mn10 O27 89.47(10) 2_556 2_556 ?
O4 Mn10 O27 174.23(10) . 2_556 ?
O17 Mn10 O6 97.30(9) . 2_556 ?
O9 Mn10 O6 90.55(9) 2_556 2_556 ?
O4 Mn10 O6 92.35(8) . 2_556 ?
O27 Mn10 O6 93.01(9) 2_556 2_556 ?
O17 Mn10 O7 86.93(10) . . ?
O9 Mn10 O7 85.25(10) 2_556 . ?
O4 Mn10 O7 87.09(9) . . ?
O27 Mn10 O7 87.72(9) 2_556 . ?
O6 Mn10 O7 175.73(10) 2_556 . ?
O10 P1 O9 113.75(12) . . ?
O10 P1 O8 109.04(13) . . ?
O9 P1 O8 110.88(12) . . ?
O10 P1 C1 108.17(15) . . ?
O9 P1 C1 106.55(16) . . ?
O8 P1 C1 108.26(15) . . ?
O12 P2 O11 113.57(13) . . ?
O12 P2 O13 110.96(13) . . ?
O11 P2 O13 109.47(13) . . ?
O12 P2 C5 107.12(17) . . ?
O11 P2 C5 107.61(16) . . ?
O13 P2 C5 107.88(17) . . ?
O14 P3 O15 111.77(12) . . ?
O14 P3 O16 111.82(12) . . ?
O15 P3 O16 108.94(12) . . ?
O14 P3 C9 108.95(15) . . ?
O15 P3 C9 106.93(15) . . ?
O16 P3 C9 108.27(15) . . ?
O19 P4 O17 111.28(13) . . ?
O19 P4 O18 111.66(13) . . ?
O17 P4 O18 109.68(12) . . ?
O19 P4 C13 109.20(15) . . ?
O17 P4 C13 107.10(16) . . ?
O18 P4 C13 107.76(15) . . ?
O20 P5 O22 111.27(13) . . ?
O20 P5 O21 111.60(13) . . ?
O22 P5 O21 110.20(13) . . ?
O20 P5 C17 108.55(16) . . ?
O22 P5 C17 107.28(15) . . ?
O21 P5 C17 107.76(16) . . ?
O24 P6 O23 111.36(13) . . ?
O24 P6 O25 110.34(13) . . ?
O23 P6 O25 111.55(13) . . ?
O24 P6 C24 107.28(15) . . ?
O23 P6 C24 108.68(15) . . ?
O25 P6 C24 107.44(15) . . ?
Mn1 O1 Mn2 97.44(9) . . ?
Mn1 O1 Mn3 116.76(11) . . ?
Mn2 O1 Mn3 129.68(11) . . ?
Mn4 O2 Mn6 98.12(9) . . ?
Mn4 O2 Mn3 127.20(11) . . ?
Mn6 O2 Mn3 128.16(11) . . ?
Mn5 O3 Mn6 127.74(12) . . ?
Mn5 O3 Mn4 126.91(12) . . ?
Mn6 O3 Mn4 98.45(9) . . ?
Mn8 O4 Mn9 97.82(9) . . ?
Mn8 O4 Mn10 128.09(11) . . ?
Mn9 O4 Mn10 128.42(11) . . ?
Mn7 O5 Mn8 127.68(12) . . ?
Mn7 O5 Mn9 127.43(12) . . ?
Mn8 O5 Mn9 98.83(9) . . ?
Mn2 O6 Mn1 97.56(9) . . ?
Mn2 O6 Mn10 116.66(11) . 2_556 ?
Mn1 O6 Mn10 130.39(11) . 2_556 ?
P1 O8 Mn8 127.27(14) . 2_556 ?
P1 O8 Na1 130.13(13) . 2_556 ?
Mn8 O8 Na1 97.22(9) 2_556 2_556 ?
P1 O9 Mn10 128.15(13) . 2_556 ?
P1 O10 Mn1 129.60(14) . . ?
P2 O11 Mn2 129.47(15) . . ?
P2 O12 Mn3 128.00(13) . . ?
P2 O13 Mn6 127.63(14) . . ?
P2 O13 Na2 130.97(13) . . ?
Mn6 O13 Na2 95.22(10) . . ?
P3 O14 Mn1 127.01(13) . . ?
P3 O15 Mn3 126.92(13) . . ?
P3 O16 Mn4 124.73(13) . . ?
P3 O16 Na1 134.85(12) . . ?
Mn4 O16 Na1 97.93(9) . . ?
P4 O17 Mn10 126.50(13) . . ?
P4 O18 Mn9 125.13(14) . . ?
P4 O18 Na2 133.36(13) . . ?
Mn9 O18 Na2 97.49(9) . . ?
P4 O19 Mn2 127.64(14) . 2_556 ?
P5 O20 Mn4 131.11(15) . . ?
P5 O20 Na1 102.39(11) . . ?
Mn4 O20 Na1 84.65(8) . . ?
P5 O21 Mn5 129.19(13) . . ?
P5 O21 Mn7 122.77(11) . . ?
Mn5 O21 Mn7 95.12(10) . . ?
P5 O22 Mn8 133.09(14) . . ?
P6 O23 Mn9 131.23(15) . . ?
P6 O23 Na2 100.60(12) . . ?
Mn9 O23 Na2 84.61(8) . . ?
P6 O24 Mn6 133.60(14) . . ?
P6 O24 Na2 96.95(11) . . ?
Mn6 O24 Na2 82.09(8) . . ?
P6 O25 Mn7 128.63(13) . . ?
P6 O25 Mn5 123.82(12) . . ?
Mn7 O25 Mn5 95.12(10) . . ?
C25 O26 Mn2 134.1(2) . . ?
C25 O27 Mn10 126.3(2) . 2_556 ?
C27 O28 Mn3 125.2(2) . . ?
C27 O29 Mn1 134.8(2) . . ?
C29 O30 Mn4 124.2(2) . . ?
C29 O31 Mn5 131.3(2) . . ?
C31 O32 Mn6 123.9(2) . . ?
C31 O33 Mn5 131.7(2) . . ?
C33 O34 Na1 140.4(2) . . ?
C33 O34 Mn8 113.25(18) . . ?
Na1 O34 Mn8 88.51(9) . . ?
C33 O34 Mn4 106.69(18) . . ?
Na1 O34 Mn4 85.72(8) . . ?
Mn8 O34 Mn4 122.57(9) . . ?
C33 O35 Na2 141.5(2) . . ?
C33 O35 Mn6 112.84(19) . . ?
Na2 O35 Mn6 88.78(9) . . ?
C33 O35 Mn9 106.38(19) . . ?
Na2 O35 Mn9 85.70(9) . . ?
Mn6 O35 Mn9 122.03(9) . . ?
C37 O36 Mn8 123.3(2) . . ?
C37 O37 Mn7 131.6(2) . . ?
C35 O38 Mn7 130.2(2) . . ?
C35 O39 Mn5 129.5(2) . . ?
C39 O40 Mn9 126.1(2) . . ?
C39 O41 Mn7 129.5(2) . . ?
C2 C1 C3 111.3(4) . . ?
C2 C1 C4 109.5(4) . . ?
C3 C1 C4 109.8(4) . . ?
C2 C1 P1 109.2(3) . . ?
C3 C1 P1 109.2(3) . . ?
C4 C1 P1 107.8(3) . . ?
C1 C2 H2A 109.5 . . ?
C1 C2 H2B 109.5 . . ?
H2A C2 H2B 109.5 . . ?
C1 C2 H2C 109.5 . . ?
H2A C2 H2C 109.5 . . ?
H2B C2 H2C 109.5 . . ?
C1 C3 H3A 109.5 . . ?
C1 C3 H3B 109.5 . . ?
H3A C3 H3B 109.5 . . ?
C1 C3 H3C 109.5 . . ?
H3A C3 H3C 109.5 . . ?
H3B C3 H3C 109.5 . . ?
C1 C4 H4A 109.5 . . ?
C1 C4 H4B 109.5 . . ?
H4A C4 H4B 109.5 . . ?
C1 C4 H4C 109.5 . . ?
H4A C4 H4C 109.5 . . ?
H4B C4 H4C 109.5 . . ?
C8 C5 C6 110.7(4) . . ?
C8 C5 C7 110.2(4) . . ?
C6 C5 C7 109.4(4) . . ?
C8 C5 P2 110.2(3) . . ?
C6 C5 P2 108.7(3) . . ?
C7 C5 P2 107.6(3) . . ?
C5 C6 H6A 109.5 . . ?
C5 C6 H6B 109.5 . . ?
H6A C6 H6B 109.5 . . ?
C5 C6 H6C 109.5 . . ?
H6A C6 H6C 109.5 . . ?
H6B C6 H6C 109.5 . . ?
C5 C7 H7B 109.5 . . ?
C5 C7 H7C 109.5 . . ?
H7B C7 H7C 109.5 . . ?
C5 C7 H7D 109.5 . . ?
H7B C7 H7D 109.5 . . ?
H7C C7 H7D 109.5 . . ?
C5 C8 H8A 109.5 . . ?
C5 C8 H8B 109.5 . . ?
H8A C8 H8B 109.5 . . ?
C5 C8 H8C 109.5 . . ?
H8A C8 H8C 109.5 . . ?
H8B C8 H8C 109.5 . . ?
C12 C9 C11 110.5(4) . . ?
C12 C9 C10 109.1(4) . . ?
C11 C9 C10 109.4(4) . . ?
C12 C9 P3 109.5(3) . . ?
C11 C9 P3 109.4(3) . . ?
C10 C9 P3 109.0(3) . . ?
C9 C10 H10A 109.5 . . ?
C9 C10 H10B 109.5 . . ?
H10A C10 H10B 109.5 . . ?
C9 C10 H10C 109.5 . . ?
H10A C10 H10C 109.5 . . ?
H10B C10 H10C 109.5 . . ?
C9 C11 H11A 109.5 . . ?
C9 C11 H11B 109.5 . . ?
H11A C11 H11B 109.5 . . ?
C9 C11 H11C 109.5 . . ?
H11A C11 H11C 109.5 . . ?
H11B C11 H11C 109.5 . . ?
C9 C12 H12A 109.5 . . ?
C9 C12 H12B 109.5 . . ?
H12A C12 H12B 109.5 . . ?
C9 C12 H12C 109.5 . . ?
H12A C12 H12C 109.5 . . ?
H12B C12 H12C 109.5 . . ?
C14 C13 C16 111.0(5) . . ?
C14 C13 C15 111.2(4) . . ?
C16 C13 C15 109.2(4) . . ?
C14 C13 P4 108.5(3) . . ?
C16 C13 P4 109.0(3) . . ?
C15 C13 P4 107.8(3) . . ?
C13 C14 H14A 109.5 . . ?
C13 C14 H14B 109.5 . . ?
H14A C14 H14B 109.5 . . ?
C13 C14 H14C 109.5 . . ?
H14A C14 H14C 109.5 . . ?
H14B C14 H14C 109.5 . . ?
C13 C15 H15A 109.5 . . ?
C13 C15 H15B 109.5 . . ?
H15A C15 H15B 109.5 . . ?
C13 C15 H15C 109.5 . . ?
H15A C15 H15C 109.5 . . ?
H15B C15 H15C 109.5 . . ?
C13 C16 H16A 109.5 . . ?
C13 C16 H16B 109.5 . . ?
H16A C16 H16B 109.5 . . ?
C13 C16 H16C 109.5 . . ?
H16A C16 H16C 109.5 . . ?
H16B C16 H16C 109.5 . . ?
C18 C17 C20 106.4(5) . . ?
C18 C17 C19 111.3(5) . . ?
C20 C17 C19 109.9(5) . . ?
C18 C17 P5 111.2(3) . . ?
C20 C17 P5 108.6(3) . . ?
C19 C17 P5 109.3(3) . . ?
C17 C18 H18A 109.5 . . ?
C17 C18 H18B 109.5 . . ?
H18A C18 H18B 109.5 . . ?
C17 C18 H18C 109.5 . . ?
H18A C18 H18C 109.5 . . ?
H18B C18 H18C 109.5 . . ?
C17 C19 H19A 109.5 . . ?
C17 C19 H19B 109.5 . . ?
H19A C19 H19B 109.5 . . ?
C17 C19 H19C 109.5 . . ?
H19A C19 H19C 109.5 . . ?
H19B C19 H19C 109.5 . . ?
C17 C20 H20A 109.5 . . ?
C17 C20 H20B 109.5 . . ?
H20A C20 H20B 109.5 . . ?
C17 C20 H20C 109.5 . . ?
H20A C20 H20C 109.5 . . ?
H20B C20 H20C 109.5 . . ?
C24 C21 H21A 109.5 . . ?
C24 C21 H21B 109.5 . . ?
H21A C21 H21B 109.5 . . ?
C24 C21 H21C 109.5 . . ?
H21A C21 H21C 109.5 . . ?
H21B C21 H21C 109.5 . . ?
C24 C22 H22A 109.5 . . ?
C24 C22 H22B 109.5 . . ?
H22A C22 H22B 109.5 . . ?
C24 C22 H22C 109.5 . . ?
H22A C22 H22C 109.5 . . ?
H22B C22 H22C 109.5 . . ?
C24 C23 H23A 109.5 . . ?
C24 C23 H23B 109.5 . . ?
H23A C23 H23B 109.5 . . ?
C24 C23 H23C 109.5 . . ?
H23A C23 H23C 109.5 . . ?
H23B C23 H23C 109.5 . . ?
C23 C24 C22 110.4(4) . . ?
C23 C24 C21 110.2(4) . . ?
C22 C24 C21 108.8(4) . . ?
C23 C24 P6 109.9(3) . . ?
C22 C24 P6 109.4(3) . . ?
C21 C24 P6 108.1(3) . . ?
O26 C25 O27 126.0(3) . . ?
O26 C25 C26 117.7(3) . . ?
O27 C25 C26 116.3(3) . . ?
C25 C26 H26A 109.5 . . ?
C25 C26 H26B 109.5 . . ?
H26A C26 H26B 109.5 . . ?
C25 C26 H26C 109.5 . . ?
H26A C26 H26C 109.5 . . ?
H26B C26 H26C 109.5 . . ?
O29 C27 O28 126.3(3) . . ?
O29 C27 C28 117.7(4) . . ?
O28 C27 C28 116.0(3) . . ?
C27 C28 H28A 109.5 . . ?
C27 C28 H28B 109.5 . . ?
H28A C28 H28B 109.5 . . ?
C27 C28 H28C 109.5 . . ?
H28A C28 H28C 109.5 . . ?
H28B C28 H28C 109.5 . . ?
O31 C29 O30 126.8(3) . . ?
O31 C29 C30 116.7(3) . . ?
O30 C29 C30 116.5(3) . . ?
C29 C30 H30A 109.5 . . ?
C29 C30 H30B 109.5 . . ?
H30A C30 H30B 109.5 . . ?
C29 C30 H30C 109.5 . . ?
H30A C30 H30C 109.5 . . ?
H30B C30 H30C 109.5 . . ?
O32 C31 O33 125.8(3) . . ?
O32 C31 C32 118.5(4) . . ?
O33 C31 C32 115.7(3) . . ?
C31 C32 H32A 109.5 . . ?
C31 C32 H32B 109.5 . . ?
H32A C32 H32B 109.5 . . ?
C31 C32 H32C 109.5 . . ?
H32A C32 H32C 109.5 . . ?
H32B C32 H32C 109.5 . . ?
O35 C33 O34 121.9(3) . . ?
O35 C33 C34 119.2(3) . . ?
O34 C33 C34 118.9(3) . . ?
C33 C34 H34A 109.5 . . ?
C33 C34 H34B 109.5 . . ?
H34A C34 H34B 109.5 . . ?
C33 C34 H34C 109.5 . . ?
H34A C34 H34C 109.5 . . ?
H34B C34 H34C 109.5 . . ?
O38 C35 O39 126.6(3) . . ?
O38 C35 C36 118.2(4) . . ?
O39 C35 C36 115.2(3) . . ?
C35 C36 H36A 109.5 . . ?
C35 C36 H36B 109.5 . . ?
H36A C36 H36B 109.5 . . ?
C35 C36 H36C 109.5 . . ?
H36A C36 H36C 109.5 . . ?
H36B C36 H36C 109.5 . . ?
O36 C37 O37 125.9(3) . . ?
O36 C37 C38 118.6(4) . . ?
O37 C37 C38 115.4(3) . . ?
C37 C38 H38A 109.5 . . ?
C37 C38 H38B 109.5 . . ?
H38A C38 H38B 109.5 . . ?
C37 C38 H38C 109.5 . . ?
H38A C38 H38C 109.5 . . ?
H38B C38 H38C 109.5 . . ?
O41 C39 O40 126.1(3) . . ?
O41 C39 C40 116.7(3) . . ?
O40 C39 C40 117.2(3) . . ?
C39 C40 H40A 109.5 . . ?
C39 C40 H40B 109.5 . . ?
H40A C40 H40B 109.5 . . ?
C39 C40 H40C 109.5 . . ?
H40A C40 H40C 109.5 . . ?
H40B C40 H40C 109.5 . . ?
O34 Na1 O16 74.05(9) . . ?
O34 Na1 O43 114.29(13) . . ?
O16 Na1 O43 104.36(11) . . ?
O34 Na1 O45 162.14(16) . . ?
O16 Na1 O45 104.68(14) . . ?
O43 Na1 O45 83.44(16) . . ?
O34 Na1 O8 74.25(9) . 2_556 ?
O16 Na1 O8 148.09(10) . 2_556 ?
O43 Na1 O8 91.86(11) . 2_556 ?
O45 Na1 O8 104.33(13) . 2_556 ?
O34 Na1 O20 69.05(8) . . ?
O16 Na1 O20 60.14(7) . . ?
O43 Na1 O20 163.46(11) . . ?
O45 Na1 O20 94.62(15) . . ?
O8 Na1 O20 104.50(9) 2_556 . ?
O34 Na1 Mn4 49.06(6) . . ?
O16 Na1 Mn4 35.27(5) . . ?
O43 Na1 Mn4 133.65(11) . . ?
O45 Na1 Mn4 120.43(14) . . ?
O8 Na1 Mn4 115.81(7) 2_556 . ?
O20 Na1 Mn4 35.52(5) . . ?
O34 Na1 Mn8 46.55(6) . . ?
O16 Na1 Mn8 115.16(8) . . ?
O43 Na1 Mn8 120.26(10) . . ?
O45 Na1 Mn8 123.66(13) . . ?
O8 Na1 Mn8 34.76(5) 2_556 . ?
O20 Na1 Mn8 74.40(6) . . ?
Mn4 Na1 Mn8 81.18(4) . . ?
O35 Na2 O46 164.02(17) . . ?
O35 Na2 O18 74.79(9) . . ?
O46 Na2 O18 104.35(15) . . ?
O35 Na2 O44 112.56(14) . . ?
O46 Na2 O44 83.15(17) . . ?
O18 Na2 O44 106.51(12) . . ?
O35 Na2 O13 74.45(9) . . ?
O46 Na2 O13 103.94(15) . . ?
O18 Na2 O13 148.92(10) . . ?
O44 Na2 O13 89.39(11) . . ?
O35 Na2 O23 69.84(9) . . ?
O46 Na2 O23 95.75(15) . . ?
O18 Na2 O23 59.40(7) . . ?
O44 Na2 O23 165.25(12) . . ?
O13 Na2 O23 105.10(9) . . ?
O35 Na2 O24 67.50(8) . . ?
O46 Na2 O24 98.18(14) . . ?
O18 Na2 O24 107.37(9) . . ?
O44 Na2 O24 144.56(12) . . ?
O13 Na2 O24 55.74(7) . . ?
O23 Na2 O24 50.19(7) . . ?
O35 Na2 Mn6 46.85(6) . . ?
O46 Na2 Mn6 124.18(14) . . ?
O18 Na2 Mn6 115.74(8) . . ?
O44 Na2 Mn6 117.68(11) . . ?
O13 Na2 Mn6 34.77(5) . . ?
O23 Na2 Mn6 75.08(6) . . ?
O24 Na2 Mn6 34.90(5) . . ?
O35 Na2 Mn9 50.08(7) . . ?
O46 Na2 Mn9 120.90(15) . . ?
O18 Na2 Mn9 34.98(5) . . ?
O44 Na2 Mn9 134.76(12) . . ?
O13 Na2 Mn9 116.61(8) . . ?
O23 Na2 Mn9 35.17(5) . . ?
O24 Na2 Mn9 74.46(6) . . ?
Mn6 Na2 Mn9 81.94(4) . . ?

loop_
_geom_bond_atom_site_label_1
_geom_bond_atom_site_label_2
_geom_bond_distance
_geom_bond_site_symmetry_2
_geom_bond_publ_flag
Mn1 O1 1.837(2) . ?
Mn1 O6 1.869(2) . ?
Mn1 O10 1.945(2) . ?
Mn1 O14 1.973(2) . ?
Mn1 O29 2.118(2) . ?
Mn1 Mn2 2.7870(7) . ?
Mn2 O6 1.836(2) . ?
Mn2 O1 1.871(2) . ?
Mn2 O11 1.949(2) . ?
Mn2 O19 1.965(2) 2_556 ?
Mn2 O26 2.110(2) . ?
Mn3 O15 1.888(2) . ?
Mn3 O12 1.905(2) . ?
Mn3 O2 1.969(2) . ?
Mn3 O28 1.976(2) . ?
Mn3 O1 2.081(2) . ?
Mn3 O42 2.329(3) . ?
Mn4 O2 1.885(2) . ?
Mn4 O3 1.888(2) . ?
Mn4 O16 1.936(2) . ?
Mn4 O20 1.938(2) . ?
Mn4 O30 2.154(2) . ?
Mn4 O34 2.516(2) . ?
Mn4 Mn6 2.8484(7) . ?
Mn4 Na1 3.3214(17) . ?
Mn5 O3 1.839(2) . ?
Mn5 O33 1.942(3) . ?
Mn5 O21 1.963(2) . ?
Mn5 O39 1.968(2) . ?
Mn5 O31 2.136(2) . ?
Mn5 O25 2.296(2) . ?
Mn5 Mn7 3.1526(7) . ?
Mn6 O3 1.873(2) . ?
Mn6 O2 1.885(2) . ?
Mn6 O13 1.913(2) . ?
Mn6 O24 1.930(2) . ?
Mn6 O32 2.203(2) . ?
Mn6 O35 2.438(2) . ?
Mn6 Na2 3.3412(18) . ?
Mn7 O5 1.838(2) . ?
Mn7 O37 1.947(3) . ?
Mn7 O38 1.963(2) . ?
Mn7 O25 1.965(2) . ?
Mn7 O41 2.143(3) . ?
Mn7 O21 2.298(2) . ?
Mn8 O5 1.875(2) . ?
Mn8 O4 1.889(2) . ?
Mn8 O22 1.922(2) . ?
Mn8 O8 1.923(2) 2_556 ?
Mn8 O36 2.208(2) . ?
Mn8 O34 2.430(2) . ?
Mn8 Mn9 2.8514(7) . ?
Mn8 Na1 3.3457(17) . ?
Mn9 O5 1.880(2) . ?
Mn9 O4 1.895(2) . ?
Mn9 O18 1.932(2) . ?
Mn9 O23 1.933(2) . ?
Mn9 O40 2.162(2) . ?
Mn9 O35 2.570(2) . ?
Mn9 Na2 3.3416(19) . ?
Mn10 O17 1.896(2) . ?
Mn10 O9 1.901(2) 2_556 ?
Mn10 O4 1.957(2) . ?
Mn10 O27 1.973(2) 2_556 ?
Mn10 O6 2.090(2) 2_556 ?
Mn10 O7 2.324(2) . ?
P1 O10 1.525(2) . ?
P1 O9 1.530(2) . ?
P1 O8 1.535(2) . ?
P1 C1 1.808(4) . ?
P2 O12 1.523(3) . ?
P2 O11 1.524(2) . ?
P2 O13 1.539(2) . ?
P2 C5 1.825(4) . ?
P3 O14 1.524(2) . ?
P3 O15 1.534(2) . ?
P3 O16 1.536(2) . ?
P3 C9 1.808(4) . ?
P4 O19 1.523(2) . ?
P4 O17 1.525(2) . ?
P4 O18 1.535(2) . ?
P4 C13 1.823(4) . ?
P5 O20 1.522(2) . ?
P5 O22 1.523(2) . ?
P5 O21 1.553(2) . ?
P5 C17 1.819(3) . ?
P6 O24 1.517(2) . ?
P6 O23 1.524(2) . ?
P6 O25 1.550(2) . ?
P6 C24 1.814(3) . ?
O6 Mn10 2.090(2) 2_556 ?
O8 Mn8 1.923(2) 2_556 ?
O8 Na1 2.507(3) 2_556 ?
O9 Mn10 1.901(2) 2_556 ?
O13 Na2 2.570(3) . ?
O16 Na1 2.445(3) . ?
O18 Na2 2.486(3) . ?
O19 Mn2 1.965(2) 2_556 ?
O20 Na1 2.884(3) . ?
O23 Na2 2.913(3) . ?
O24 Na2 3.006(3) . ?
O26 C25 1.246(4) . ?
O27 C25 1.286(4) . ?
O27 Mn10 1.973(2) 2_556 ?
O28 C27 1.291(4) . ?
O29 C27 1.232(4) . ?
O30 C29 1.264(4) . ?
O31 C29 1.240(4) . ?
O32 C31 1.237(4) . ?
O33 C31 1.294(4) . ?
O34 C33 1.269(4) . ?
O34 Na1 2.364(3) . ?
O35 C33 1.256(4) . ?
O35 Na2 2.337(3) . ?
O36 C37 1.230(4) . ?
O37 C37 1.297(4) . ?
O38 C35 1.257(4) . ?
O39 C35 1.270(5) . ?
O40 C39 1.265(4) . ?
O41 C39 1.256(4) . ?
O43 Na1 2.487(4) . ?
O44 Na2 2.494(4) . ?
O45 Na1 2.499(7) . ?
O46 Na2 2.409(6) . ?
O47 O47' 1.497(17) . ?
C1 C2 1.525(6) . ?
C1 C3 1.525(6) . ?
C1 C4 1.527(5) . ?
C2 H2A 0.9600 . ?
C2 H2B 0.9600 . ?
C2 H2C 0.9600 . ?
C3 H3A 0.9600 . ?
C3 H3B 0.9600 . ?
C3 H3C 0.9600 . ?
C4 H4A 0.9600 . ?
C4 H4B 0.9600 . ?
C4 H4C 0.9600 . ?
C5 C8 1.494(7) . ?
C5 C6 1.536(6) . ?
C5 C7 1.549(7) . ?
C6 H6A 0.9600 . ?
C6 H6B 0.9600 . ?
C6 H6C 0.9600 . ?
C7 H7B 0.9600 . ?
C7 H7C 0.9600 . ?
C7 H7D 0.9600 . ?
C8 H8A 0.9600 . ?
C8 H8B 0.9600 . ?
C8 H8C 0.9600 . ?
C9 C12 1.520(5) . ?
C9 C11 1.521(6) . ?
C9 C10 1.548(6) . ?
C10 H10A 0.9600 . ?
C10 H10B 0.9600 . ?
C10 H10C 0.9600 . ?
C11 H11A 0.9600 . ?
C11 H11B 0.9600 . ?
C11 H11C 0.9600 . ?
C12 H12A 0.9600 . ?
C12 H12B 0.9600 . ?
C12 H12C 0.9600 . ?
C13 C14 1.508(6) . ?
C13 C16 1.517(6) . ?
C13 C15 1.538(5) . ?
C14 H14A 0.9600 . ?
C14 H14B 0.9600 . ?
C14 H14C 0.9600 . ?
C15 H15A 0.9600 . ?
C15 H15B 0.9600 . ?
C15 H15C 0.9600 . ?
C16 H16A 0.9600 . ?
C16 H16B 0.9600 . ?
C16 H16C 0.9600 . ?
C17 C18 1.501(6) . ?
C17 C20 1.516(7) . ?
C17 C19 1.518(6) . ?
C18 H18A 0.9600 . ?
C18 H18B 0.9600 . ?
C18 H18C 0.9600 . ?
C19 H19A 0.9600 . ?
C19 H19B 0.9600 . ?
C19 H19C 0.9600 . ?
C20 H20A 0.9600 . ?
C20 H20B 0.9600 . ?
C20 H20C 0.9600 . ?
C21 C24 1.528(6) . ?
C21 H21A 0.9600 . ?
C21 H21B 0.9600 . ?
C21 H21C 0.9600 . ?
C22 C24 1.526(6) . ?
C22 H22A 0.9600 . ?
C22 H22B 0.9600 . ?
C22 H22C 0.9600 . ?
C23 C24 1.524(6) . ?
C23 H23A 0.9600 . ?
C23 H23B 0.9600 . ?
C23 H23C 0.9600 . ?
C25 C26 1.498(5) . ?
C26 H26A 0.9600 . ?
C26 H26B 0.9600 . ?
C26 H26C 0.9600 . ?
C27 C28 1.522(5) . ?
C28 H28A 0.9600 . ?
C28 H28B 0.9600 . ?
C28 H28C 0.9600 . ?
C29 C30 1.516(5) . ?
C30 H30A 0.9600 . ?
C30 H30B 0.9600 . ?
C30 H30C 0.9600 . ?
C31 C32 1.485(5) . ?
C32 H32A 0.9600 . ?
C32 H32B 0.9600 . ?
C32 H32C 0.9600 . ?
C33 C34 1.485(4) . ?
C34 H34A 0.9600 . ?
C34 H34B 0.9600 . ?
C34 H34C 0.9600 . ?
C35 C36 1.490(5) . ?
C36 H36A 0.9600 . ?
C36 H36B 0.9600 . ?
C36 H36C 0.9600 . ?
C37 C38 1.502(6) . ?
C38 H38A 0.9600 . ?
C38 H38B 0.9600 . ?
C38 H38C 0.9600 . ?
C39 C40 1.511(5) . ?
C40 H40A 0.9600 . ?
C40 H40B 0.9600 . ?
C40 H40C 0.9600 . ?
Na1 O8 2.507(3) 2_556 ?
